data_2207691
loop_
_publ_author_name
'Shujiang Tu'
'Xiaotong Zhu'
'Jinpeng Zhang'
'Jianing Xu'
'Qian Wang'

_publ_section_title 1-Cyclopentyl-4-(4-fluorophenyl)-7,7-dimethyl-4,6,7,8-tetrahydroquinoline-2,5-dione
_journal_coeditor_code WN6393
_journal_issue 12
_journal_name_full 'Acta Crystallographica Section E'
_journal_page_first o4372
_journal_page_last o4373
_journal_paper_doi 10.1107/S1600536805038936
_journal_volume 61
_journal_year 2005
_chemical_formula_iupac 'C22 H26 F N O2'
_chemical_formula_moiety 'C22 H26 F N O2'
_chemical_formula_sum 'C22 H26 F N O2'
_chemical_formula_weight 355.44
_chemical_melting_point 405.5(5)
_chemical_name_systematic
;
1-Cyclopentyl-4-(4-fluorophenyl)-7,7-dimethyl-4,6,7,8-tetrahydroquinoline-
2,5-dione
;
_space_group_IT_number 14
_symmetry_cell_setting monoclinic
_symmetry_space_group_name_Hall '-P 2yn'
_symmetry_space_group_name_H-M 'P 1 21/n 1'
_atom_sites_solution_hydrogens geom
_atom_sites_solution_primary direct
_atom_sites_solution_secondary difmap
_cell_angle_alpha 90.00
_cell_angle_beta 101.942(3)
_cell_angle_gamma 90.00
_cell_formula_units_Z 4
_cell_length_a 10.3031(16)
_cell_length_b 10.7991(17)
_cell_length_c 17.207(3)
_cell_measurement_reflns_used 2854
_cell_measurement_temperature 294(2)
_cell_measurement_theta_max 25.48
_cell_measurement_theta_min 2.24
_cell_volume 1873.1(5)
_computing_cell_refinement 'SAINT (Bruker, 1999)'
_computing_data_collection 'SMART (Bruker, 1998)'
_computing_data_reduction SAINT
_computing_molecular_graphics 'SHELXTL (Bruker, 1999)'
_computing_publication_material SHELXTL
_computing_structure_refinement 'SHELXL97 (Sheldrick, 1997)'
_computing_structure_solution 'SHELXS97 (Sheldrick, 1997)'
_diffrn_ambient_temperature 294(2)
_diffrn_measured_fraction_theta_full 0.996
_diffrn_measured_fraction_theta_max 0.996
_diffrn_measurement_device_type 'Bruker SMART CCD-1000 area-detector'
_diffrn_measurement_method '\f and \w'
_diffrn_radiation_monochromator graphite
_diffrn_radiation_source 'fine-focus sealed tube'
_diffrn_radiation_type MoK\a
_diffrn_radiation_wavelength 0.71073
_diffrn_reflns_av_R_equivalents 0.0300
_diffrn_reflns_av_sigmaI/netI 0.0378
_diffrn_reflns_limit_h_max 8
_diffrn_reflns_limit_h_min -12
_diffrn_reflns_limit_k_max 13
_diffrn_reflns_limit_k_min -13
_diffrn_reflns_limit_l_max 21
_diffrn_reflns_limit_l_min -18
_diffrn_reflns_number 10342
_diffrn_reflns_theta_full 26.39
_diffrn_reflns_theta_max 26.39
_diffrn_reflns_theta_min 2.13
_diffrn_standards_number 0
_exptl_absorpt_coefficient_mu 0.087
_exptl_absorpt_correction_T_max 0.979
_exptl_absorpt_correction_T_min 0.972
_exptl_absorpt_correction_type multi-scan
_exptl_absorpt_process_details '(SADABS; Sheldrick, 1996)'
_exptl_crystal_colour colorless
_exptl_crystal_density_diffrn 1.260
_exptl_crystal_density_method 'not measured'
_exptl_crystal_description prism
_exptl_crystal_F_000 760
_exptl_crystal_size_max 0.28
_exptl_crystal_size_mid 0.26
_exptl_crystal_size_min 0.24
_refine_diff_density_max 0.141
_refine_diff_density_min -0.228
_refine_ls_extinction_method none
_refine_ls_goodness_of_fit_ref 1.013
_refine_ls_hydrogen_treatment constr
_refine_ls_matrix_type full
_refine_ls_number_parameters 256
_refine_ls_number_reflns 3825
_refine_ls_number_restraints 16
_refine_ls_restrained_S_all 1.083
_refine_ls_R_factor_all 0.0837
_refine_ls_R_factor_gt 0.0447
_refine_ls_shift/su_max 0.000
_refine_ls_shift/su_mean 0.000
_refine_ls_structure_factor_coef Fsqd
_refine_ls_weighting_details 'w = 1/[\s^2^(Fo^2^)+(0.0531P)^2^+0.3765P] where P = (Fo^2^+2Fc^2^)/3'
_refine_ls_weighting_scheme calc
_refine_ls_wR_factor_gt 0.1011
_refine_ls_wR_factor_ref 0.1223
_reflns_number_gt 2433
_reflns_number_total 3825
_reflns_threshold_expression I>2\s(I)
_cod_data_source_file wn6393.cif
_cod_data_source_block I
_cod_depositor_comments
;
The following automatic conversions were performed:
'_symmetry_cell_setting' value 'Monoclinic' changed to 'monoclinic'
according to '/home/saulius/struct/CIF-dictionaries/cif_core.dic'
dictionary named 'cif_core.dic' version 2.4.1 from 2010-06-29.

Automatic conversion script
Id: cif_fix_enum 1527 2010-12-29 10:47:43Z saulius 

The following automatic conversions were performed:

'_chemical_melting_point' value '405-406' was changed to '405.5(5)' -
the average value was taken and precision was estimated.

Automatic conversion script
Id: cif_fix_values 1646 2011-03-28 12:23:43Z adriana 

The following automatic conversions were performed:

'_chemical_melting_point' value '405-406' was changed to '405.5(5)' -
the average value was taken and precision was
estimated.

'_symmetry_cell_setting' value 'Monoclinic' changed to
'monoclinic' according to
/home/saulius/struct/CIF-dictionaries/cif_core.dic dictionary named
'cif_core.dic' version 2.4.1 from 2010-06-29.

Automatic conversion script
Id: cif_fix_values 1715 2011-07-08 13:25:40Z adriana 
;
_cod_original_sg_symbol_H-M 'P 21/n'
_cod_database_code 2207691
_cod_database_fobs_code 2207691

loop_
_symmetry_equiv_pos_as_xyz
'x, y, z'
'-x+1/2, y+1/2, -z+1/2'
'-x, -y, -z'
'x-1/2, -y-1/2, z-1/2'

loop_
_atom_site_label
_atom_site_fract_x
_atom_site_fract_y
_atom_site_fract_z
_atom_site_U_iso_or_equiv
_atom_site_adp_type
_atom_site_calc_flag
_atom_site_refinement_flags
_atom_site_occupancy
_atom_site_disorder_assembly
_atom_site_disorder_group
_atom_site_type_symbol
F1 0.57396(13) 0.66871(14) -0.00416(9) 0.0848(5) Uani d . 1 . . F
O1 1.17017(15) 0.67276(13) 0.25811(8) 0.0612(4) Uani d . 1 . . O
O2 0.99669(14) 0.15201(12) 0.11810(8) 0.0523(4) Uani d . 1 . . O
N1 1.00375(15) 0.26234(13) 0.23136(8) 0.0377(4) Uani d . 1 . . N
C1 1.14219(18) 0.57711(18) 0.28953(11) 0.0420(5) Uani d . 1 . . C
C2 1.1630(2) 0.56718(18) 0.37827(11) 0.0470(5) Uani d . 1 . . C
H2A 1.0848 0.5986 0.3948 0.056 Uiso calc R 1 . . H
H2B 1.2372 0.6195 0.4020 0.056 Uiso calc R 1 . . H
C3 1.19007(18) 0.43566(17) 0.41008(10) 0.0411(5) Uani d . 1 . . C
C4 1.3242(2) 0.3888(2) 0.39746(13) 0.0558(6) Uani d . 1 . . C
H4A 1.3931 0.4436 0.4233 0.084 Uiso calc R 1 . . H
H4B 1.3236 0.3861 0.3416 0.084 Uiso calc R 1 . . H
H4C 1.3401 0.3072 0.4195 0.084 Uiso calc R 1 . . H
C5 1.1906(2) 0.4313(2) 0.49880(11) 0.0576(6) Uani d . 1 . . C
H5A 1.2657 0.4764 0.5274 0.086 Uiso calc R 1 . . H
H5B 1.1960 0.3467 0.5164 0.086 Uiso calc R 1 . . H
H5C 1.1105 0.4679 0.5084 0.086 Uiso calc R 1 . . H
C6 1.07835(19) 0.35284(17) 0.36586(10) 0.0420(5) Uani d . 1 . . C
H6A 1.0997 0.2672 0.3800 0.050 Uiso calc R 1 . . H
H6B 0.9970 0.3732 0.3830 0.050 Uiso calc R 1 . . H
C7 1.05543(16) 0.36602(16) 0.27682(10) 0.0346(4) Uani d . 1 . . C
C8 1.08544(17) 0.47062(16) 0.24154(10) 0.0359(4) Uani d . 1 . . C
C9 1.06991(17) 0.47663(17) 0.15201(10) 0.0371(4) Uani d . 1 . . C
H9 1.1372 0.5342 0.1407 0.045 Uiso calc R 1 . . H
C10 0.93514(18) 0.52485(17) 0.10933(10) 0.0363(4) Uani d . 1 . . C
C11 0.90444(19) 0.64914(18) 0.11584(11) 0.0448(5) Uani d . 1 . . C
H11 0.9664 0.7011 0.1467 0.054 Uiso calc R 1 . . H
C12 0.7836(2) 0.6976(2) 0.07736(12) 0.0525(5) Uani d . 1 . . C
H12 0.7647 0.7811 0.0818 0.063 Uiso calc R 1 . . H
C13 0.6935(2) 0.6207(2) 0.03308(13) 0.0540(6) Uani d . 1 . . C
C14 0.7180(2) 0.4984(2) 0.02456(13) 0.0598(6) Uani d . 1 . . C
H14 0.6545 0.4477 -0.0062 0.072 Uiso calc R 1 . . H
C15 0.8398(2) 0.45076(19) 0.06272(12) 0.0506(5) Uani d . 1 . . C
H15 0.8577 0.3673 0.0569 0.061 Uiso calc R 1 . . H
C16 1.10433(19) 0.34855(17) 0.12555(11) 0.0423(5) Uani d . 1 . . C
H16A 1.0853 0.3458 0.0680 0.051 Uiso calc R 1 . . H
H16B 1.1987 0.3347 0.1439 0.051 Uiso calc R 1 . . H
C17 1.03002(18) 0.24621(18) 0.15591(10) 0.0400(4) Uani d . 1 . . C
C18 0.93609(19) 0.16177(17) 0.26654(11) 0.0439(5) Uani d . 1 A . C
H18 0.9204 0.1930 0.3173 0.053 Uiso calc R 1 . . H
C19 0.7998(2) 0.1231(2) 0.21670(13) 0.0589(6) Uani d D 1 . . C
H19A 0.7876 0.1560 0.1639 0.071 Uiso d PR 0.590(13) A 1 H
H19B 0.7295 0.1527 0.2408 0.071 Uiso d PR 0.590(13) A 1 H
H19C 0.7947 0.1412 0.1615 0.071 Uiso d PR 0.410(13) A 2 H
H19D 0.7300 0.1667 0.2344 0.071 Uiso d PR 0.410(13) A 2 H
C20 0.8099(8) -0.0188(6) 0.2107(4) 0.087(3) Uani d PD 0.590(13) A 1 C
H20A 0.8358 -0.0422 0.1617 0.104 Uiso calc PR 0.590(13) A 1 H
H20B 0.7255 -0.0574 0.2123 0.104 Uiso calc PR 0.590(13) A 1 H
C21 0.9178(6) -0.0585(5) 0.2839(4) 0.070(2) Uani d PD 0.590(13) A 1 C
H21A 0.8833 -0.0594 0.3323 0.084 Uiso calc PR 0.590(13) A 1 H
H21B 0.9547 -0.1391 0.2761 0.084 Uiso calc PR 0.590(13) A 1 H
C20' 0.7850(7) -0.0106(8) 0.2383(7) 0.068(3) Uani d PD 0.410(13) A 2 C
H20C 0.7206 -0.0530 0.1979 0.081 Uiso calc PR 0.410(13) A 2 H
H20D 0.7588 -0.0182 0.2891 0.081 Uiso calc PR 0.410(13) A 2 H
C21' 0.9247(7) -0.0610(6) 0.2424(9) 0.081(3) Uani d PDU 0.410(13) A 2 C
H21C 0.9405 -0.0764 0.1896 0.097 Uiso calc PR 0.410(13) A 2 H
H21D 0.9382 -0.1374 0.2727 0.097 Uiso calc PR 0.410(13) A 2 H
C22 1.0178(2) 0.04311(19) 0.28486(14) 0.0616(6) Uani d D 1 . . C
H22A 1.0778 0.0486 0.3355 0.074 Uiso d PR 0.590(13) A 1 H
H22B 1.0673 0.0266 0.2445 0.074 Uiso d PR 0.590(13) A 1 H
H22C 1.0486 0.0336 0.3411 0.074 Uiso d PR 0.410(13) A 2 H
H22D 1.0932 0.0459 0.2602 0.074 Uiso d PR 0.410(13) A 2 H

loop_
_atom_site_aniso_label
_atom_site_aniso_U_11
_atom_site_aniso_U_22
_atom_site_aniso_U_33
_atom_site_aniso_U_12
_atom_site_aniso_U_13
_atom_site_aniso_U_23
F1 0.0491(8) 0.0955(11) 0.1000(11) 0.0159(7) -0.0074(7) 0.0155(9)
O1 0.0763(11) 0.0435(8) 0.0551(9) -0.0179(8) -0.0066(8) 0.0085(7)
O2 0.0688(9) 0.0455(8) 0.0427(8) 0.0002(7) 0.0119(7) -0.0111(7)
N1 0.0452(9) 0.0369(9) 0.0309(8) -0.0056(7) 0.0073(7) -0.0021(7)
C1 0.0401(11) 0.0375(10) 0.0445(11) -0.0011(9) 0.0000(8) 0.0023(9)
C2 0.0538(12) 0.0421(11) 0.0412(11) -0.0045(9) 0.0012(9) -0.0065(9)
C3 0.0446(11) 0.0435(11) 0.0324(10) -0.0031(9) 0.0014(8) -0.0026(8)
C4 0.0493(12) 0.0623(14) 0.0528(13) 0.0034(11) 0.0038(10) 0.0027(11)
C5 0.0676(14) 0.0641(14) 0.0366(11) -0.0022(12) 0.0002(10) -0.0045(10)
C6 0.0484(11) 0.0442(11) 0.0322(10) -0.0057(9) 0.0056(8) 0.0006(8)
C7 0.0338(9) 0.0377(10) 0.0308(9) -0.0015(8) 0.0034(7) -0.0023(8)
C8 0.0357(10) 0.0369(10) 0.0333(9) -0.0009(8) 0.0031(7) 0.0012(8)
C9 0.0382(10) 0.0382(10) 0.0351(10) -0.0029(8) 0.0078(8) 0.0045(8)
C10 0.0421(10) 0.0391(10) 0.0285(9) -0.0025(8) 0.0087(8) 0.0038(8)
C11 0.0469(11) 0.0431(11) 0.0428(11) -0.0012(9) 0.0056(9) -0.0013(9)
C12 0.0566(13) 0.0476(12) 0.0534(13) 0.0104(10) 0.0117(11) 0.0032(10)
C13 0.0393(11) 0.0673(15) 0.0530(13) 0.0072(11) 0.0039(10) 0.0114(11)
C14 0.0529(14) 0.0611(15) 0.0572(14) -0.0091(11) -0.0076(11) 0.0009(11)
C15 0.0547(13) 0.0430(11) 0.0488(12) -0.0024(10) -0.0014(10) 0.0006(9)
C16 0.0441(11) 0.0473(12) 0.0370(10) 0.0054(9) 0.0115(8) 0.0041(9)
C17 0.0442(11) 0.0410(11) 0.0341(10) 0.0070(9) 0.0064(8) -0.0009(9)
C18 0.0519(12) 0.0440(11) 0.0363(10) -0.0135(9) 0.0104(9) -0.0040(9)
C19 0.0491(12) 0.0772(16) 0.0506(13) -0.0163(12) 0.0110(10) -0.0135(11)
C20 0.131(7) 0.075(4) 0.051(4) -0.065(5) 0.009(3) -0.005(3)
C21 0.100(4) 0.044(3) 0.078(4) -0.012(2) 0.045(3) -0.008(3)
C20' 0.075(5) 0.078(5) 0.053(6) -0.037(4) 0.016(4) -0.013(4)
C21' 0.078(5) 0.054(4) 0.127(8) -0.021(3) 0.059(6) -0.031(5)
C22 0.0720(15) 0.0475(13) 0.0616(14) -0.0042(11) 0.0058(12) 0.0105(11)

loop_
_atom_type_symbol
_atom_type_description
_atom_type_scat_dispersion_real
_atom_type_scat_dispersion_imag
_atom_type_scat_source
C C 0.0033 0.0016 'International Tables Vol C Tables 4.2.6.8 and 6.1.1.4'
H H 0.0000 0.0000 'International Tables Vol C Tables 4.2.6.8 and 6.1.1.4'
N N 0.0061 0.0033 'International Tables Vol C Tables 4.2.6.8 and 6.1.1.4'
O O 0.0106 0.0060 'International Tables Vol C Tables 4.2.6.8 and 6.1.1.4'
F F 0.0171 0.0103 'International Tables Vol C Tables 4.2.6.8 and 6.1.1.4'

loop_
_geom_angle_atom_site_label_1
_geom_angle_atom_site_label_2
_geom_angle_atom_site_label_3
_geom_angle
C17 N1 C7 119.65(15)
C17 N1 C18 119.15(14)
C7 N1 C18 120.74(14)
O1 C1 C8 120.99(17)
O1 C1 C2 120.72(17)
C8 C1 C2 118.28(16)
C1 C2 C3 114.09(15)
C1 C2 H2A 108.7
C3 C2 H2A 108.7
C1 C2 H2B 108.7
C3 C2 H2B 108.7
H2A C2 H2B 107.6
C5 C3 C2 110.50(16)
C5 C3 C4 108.38(16)
C2 C3 C4 111.13(17)
C5 C3 C6 109.02(16)
C2 C3 C6 107.63(15)
C4 C3 C6 110.17(16)
C3 C4 H4A 109.5
C3 C4 H4B 109.5
H4A C4 H4B 109.5
C3 C4 H4C 109.5
H4A C4 H4C 109.5
H4B C4 H4C 109.5
C3 C5 H5A 109.5
C3 C5 H5B 109.5
H5A C5 H5B 109.5
C3 C5 H5C 109.5
H5A C5 H5C 109.5
H5B C5 H5C 109.5
C7 C6 C3 113.18(15)
C7 C6 H6A 108.9
C3 C6 H6A 108.9
C7 C6 H6B 108.9
C3 C6 H6B 108.9
H6A C6 H6B 107.8
C8 C7 N1 120.82(15)
C8 C7 C6 122.30(16)
N1 C7 C6 116.86(15)
C7 C8 C1 120.38(16)
C7 C8 C9 120.49(16)
C1 C8 C9 119.00(16)
C8 C9 C16 106.44(14)
C8 C9 C10 113.49(14)
C16 C9 C10 114.37(15)
C8 C9 H9 107.4
C16 C9 H9 107.4
C10 C9 H9 107.4
C15 C10 C11 117.27(18)
C15 C10 C9 123.25(17)
C11 C10 C9 119.47(16)
C12 C11 C10 121.54(19)
C12 C11 H11 119.2
C10 C11 H11 119.2
C13 C12 C11 118.7(2)
C13 C12 H12 120.6
C11 C12 H12 120.6
C12 C13 C14 122.3(2)
C12 C13 F1 118.5(2)
C14 C13 F1 119.2(2)
C13 C14 C15 118.6(2)
C13 C14 H14 120.7
C15 C14 H14 120.7
C10 C15 C14 121.5(2)
C10 C15 H15 119.3
C14 C15 H15 119.3
C17 C16 C9 113.50(15)
C17 C16 H16A 108.9
C9 C16 H16A 108.9
C17 C16 H16B 108.9
C9 C16 H16B 108.9
H16A C16 H16B 107.7
O2 C17 N1 121.03(17)
O2 C17 C16 122.52(17)
N1 C17 C16 116.43(16)
N1 C18 C22 114.32(16)
N1 C18 C19 114.90(16)
C22 C18 C19 106.65(16)
N1 C18 H18 106.8
C22 C18 H18 106.8
C19 C18 H18 106.8
C20' C19 C20 22.3(4)
C20' C19 C18 104.4(4)
C20 C19 C18 103.9(3)
C20' C19 H19A 126.0
C20 C19 H19A 107.6
C18 C19 H19A 110.6
C20' C19 H19B 95.1
C20 C19 H19B 115.3
C18 C19 H19B 110.5
H19A C19 H19B 108.9
C20' C19 H19C 116.9
C20 C19 H19C 97.3
C18 C19 H19C 110.5
H19A C19 H19C 10.9
H19B C19 H19C 117.9
C20' C19 H19D 105.8
C20 C19 H19D 125.1
C18 C19 H19D 110.2
H19A C19 H19D 99.2
H19B C19 H19D 11.3
H19C C19 H19D 108.8
C19 C20 C21 105.5(4)
C19 C20 H20A 110.6
C21 C20 H20A 110.6
C19 C20 H20B 110.6
C21 C20 H20B 110.6
H20A C20 H20B 108.8
C22 C21 C20 100.4(4)
C22 C21 H21A 111.7
C20 C21 H21A 111.7
C22 C21 H21B 111.7
C20 C21 H21B 111.7
H21A C21 H21B 109.5
C19 C20' C21' 102.2(6)
C19 C20' H20C 111.3
C21' C20' H20C 111.3
C19 C20' H20D 111.3
C21' C20' H20D 111.3
H20C C20' H20D 109.2
C20' C21' C22 104.3(6)
C20' C21' H21C 110.9
C22 C21' H21C 110.9
C20' C21' H21D 110.9
C22 C21' H21D 110.9
H21C C21' H21D 108.9
C21 C22 C18 105.2(3)
C21 C22 C21' 27.6(4)
C18 C22 C21' 104.4(3)
C21 C22 H22A 111.5
C18 C22 H22A 111.0
C21' C22 H22A 133.5
C21 C22 H22B 108.8
C18 C22 H22B 111.0
C21' C22 H22B 84.0
H22A C22 H22B 109.2
C21 C22 H22C 90.9
C18 C22 H22C 110.5
C21' C22 H22C 116.0
H22A C22 H22C 22.4
H22B C22 H22C 126.6
C21 C22 H22D 129.3
C18 C22 H22D 110.1
C21' C22 H22D 106.9
H22A C22 H22D 88.3
H22B C22 H22D 23.8
H22C C22 H22D 108.7

loop_
_geom_bond_atom_site_label_1
_geom_bond_atom_site_label_2
_geom_bond_distance
F1 C13 1.367(2)
O1 C1 1.228(2)
O2 C17 1.218(2)
N1 C17 1.391(2)
N1 C7 1.406(2)
N1 C18 1.486(2)
C1 C8 1.465(3)
C1 C2 1.501(3)
C2 C3 1.527(3)
C2 H2A 0.9700
C2 H2B 0.9700
C3 C5 1.526(3)
C3 C4 1.529(3)
C3 C6 1.530(2)
C4 H4A 0.9600
C4 H4B 0.9600
C4 H4C 0.9600
C5 H5A 0.9600
C5 H5B 0.9600
C5 H5C 0.9600
C6 C7 1.508(2)
C6 H6A 0.9700
C6 H6B 0.9700
C7 C8 1.348(2)
C8 C9 1.517(2)
C9 C16 1.521(3)
C9 C10 1.522(2)
C9 H9 0.9800
C10 C15 1.387(3)
C10 C11 1.389(3)
C11 C12 1.386(3)
C11 H11 0.9300
C12 C13 1.356(3)
C12 H12 0.9300
C13 C14 1.358(3)
C14 C15 1.389(3)
C14 H14 0.9300
C15 H15 0.9300
C16 C17 1.499(3)
C16 H16A 0.9700
C16 H16B 0.9700
C18 C22 1.530(3)
C18 C19 1.544(3)
C18 H18 0.9800
C19 C20' 1.507(8)
C19 C20 1.541(7)
C19 H19A 0.9601
C19 H19B 0.9600
C19 H19C 0.9600
C19 H19D 0.9599
C20 C21 1.558(7)
C20 H20A 0.9700
C20 H20B 0.9700
C21 C22 1.503(5)
C21 H21A 0.9700
C21 H21B 0.9700
C20' C21' 1.527(8)
C20' H20C 0.9700
C20' H20D 0.9700
C21' C22 1.558(7)
C21' H21C 0.9700
C21' H21D 0.9700
C22 H22A 0.9600
C22 H22B 0.9600
C22 H22C 0.9600
C22 H22D 0.9601

loop_
_geom_torsion_atom_site_label_1
_geom_torsion_atom_site_label_2
_geom_torsion_atom_site_label_3
_geom_torsion_atom_site_label_4
_geom_torsion
O1 C1 C2 C3 -151.56(19)
C8 C1 C2 C3 29.5(3)
C1 C2 C3 C5 -172.05(17)
C1 C2 C3 C4 67.6(2)
C1 C2 C3 C6 -53.1(2)
C5 C3 C6 C7 171.01(16)
C2 C3 C6 C7 51.1(2)
C4 C3 C6 C7 -70.2(2)
C17 N1 C7 C8 25.1(2)
C18 N1 C7 C8 -162.74(16)
C17 N1 C7 C6 -153.40(16)
C18 N1 C7 C6 18.8(2)
C3 C6 C7 C8 -26.5(2)
C3 C6 C7 N1 151.93(16)
N1 C7 C8 C1 -178.54(16)
C6 C7 C8 C1 -0.1(3)
N1 C7 C8 C9 -2.8(3)
C6 C7 C8 C9 175.62(16)
O1 C1 C8 C7 179.86(18)
C2 C1 C8 C7 -1.2(3)
O1 C1 C8 C9 4.0(3)
C2 C1 C8 C9 -177.04(16)
C7 C8 C9 C16 -34.5(2)
C1 C8 C9 C16 141.32(16)
C7 C8 C9 C10 92.2(2)
C1 C8 C9 C10 -92.00(19)
C8 C9 C10 C15 -109.6(2)
C16 C9 C10 C15 12.8(2)
C8 C9 C10 C11 71.1(2)
C16 C9 C10 C11 -166.51(16)
C15 C10 C11 C12 0.0(3)
C9 C10 C11 C12 179.29(17)
C10 C11 C12 C13 0.6(3)
C11 C12 C13 C14 -0.6(3)
C11 C12 C13 F1 179.42(17)
C12 C13 C14 C15 0.0(3)
F1 C13 C14 C15 -179.98(18)
C11 C10 C15 C14 -0.5(3)
C9 C10 C15 C14 -179.84(18)
C13 C14 C15 C10 0.5(3)
C8 C9 C16 C17 51.8(2)
C10 C9 C16 C17 -74.38(19)
C7 N1 C17 O2 173.39(17)
C18 N1 C17 O2 1.1(3)
C7 N1 C17 C16 -4.8(2)
C18 N1 C17 C16 -177.12(15)
C9 C16 C17 O2 146.89(18)
C9 C16 C17 N1 -34.9(2)
C17 N1 C18 C22 66.4(2)
C7 N1 C18 C22 -105.78(19)
C17 N1 C18 C19 -57.4(2)
C7 N1 C18 C19 130.41(18)
N1 C18 C19 C20' 152.1(4)
C22 C18 C19 C20' 24.3(5)
N1 C18 C19 C20 129.1(4)
C22 C18 C19 C20 1.3(4)
C20' C19 C20 C21 -70.0(11)
C18 C19 C20 C21 24.2(8)
C19 C20 C21 C22 -40.7(9)
C20 C19 C20' C21' 51.2(11)
C18 C19 C20' C21' -40.2(10)
C19 C20' C21' C22 41.2(12)
C20 C21 C22 C18 41.1(7)
C20 C21 C22 C21' -50.9(8)
N1 C18 C22 C21 -155.4(3)
C19 C18 C22 C21 -27.3(4)
N1 C18 C22 C21' -126.9(5)
C19 C18 C22 C21' 1.3(6)
C20' C21' C22 C21 69.4(9)
C20' C21' C22 C18 -26.0(11)
